data_1566646
loop_
_publ_author_name
'Lobban, C.'
'Finney, J. L.'
'Kuhs, W. F.'

_publ_section_title
;
 The structure of a new phase of ice
;
_journal_name_full Nature
_journal_page_first 268
_journal_volume 391
_journal_year 1998
_chemical_formula_sum 'D2 O'
_chemical_name_systematic 'ice XII'
_space_group_IT_number 122
_space_group_name_Hall 'I -4 2bw'
_space_group_name_H-M_alt 'I -4 2 d'
_symmetry_cell_setting tetragonal
_symmetry_Int_Tables_number 122
_symmetry_space_group_name_H-M 'I -4 2 d'
_cell_angle_alpha 90
_cell_angle_beta 90
_cell_angle_gamma 90
_cell_formula_units_Z 12
_cell_length_a 8.304
_cell_length_b 8.304
_cell_length_c 4.024
_cell_volume 277.481
_cod_data_source_file iceXII_Lobban1998.cif
_cod_data_source_block iceXII_Lobban1998
_cod_original_cell_volume 277.48
_cod_original_formula_sum 'D2 O1'
_cod_database_code 1566646

loop_
_symmetry_equiv_pos_site_id
_symmetry_equiv_pos_as_xyz
1 '-y, -x+1/2, z+1/4'
2 'y, -x, -z'
3 'y, x+1/2, z+1/4'
4 '-y, x, -z'
5 'x, -y+1/2, -z+1/4'
6 '-x, -y, z'
7 '-x, y+1/2, -z+1/4'
8 'x, y, z'
9 '-y+1/2, -x, z+3/4'
10 'y+1/2, -x+1/2, -z+1/2'
11 'y+1/2, x, z+3/4'
12 '-y+1/2, x+1/2, -z+1/2'
13 'x+1/2, -y, -z+3/4'
14 '-x+1/2, -y+1/2, z+1/2'
15 '-x+1/2, y, -z+3/4'
16 'x+1/2, y+1/2, z+1/2'

loop_
_atom_site_label
_atom_site_type_symbol
_atom_site_fract_x
_atom_site_fract_y
_atom_site_fract_z
_atom_site_occupancy
O1 O2- 0 0 0 1.0
O2 O2- 0.3643(4) 0.25 0.125 1.0
D1 D1+ 0.0419(6) 0.0871(4) 0.8660(13) 0.5
D2 D1+ 0.2922(5) 0.2181(4) 0.3090(13) 0.5
D3 D1+ 0.4202(6) 0.3327(5) 0.2226(16) 0.5

loop_
_citation_id
_citation_doi
_citation_year
1 10.1038/34622 1998
